data_7154738
loop_
_publ_author_name
'Bakthadoss, Manickam'
'Vinayagam, Varathan'

_publ_section_title
;
 A novel protocol for the facile construction of tetrahydroquinoline fused
 tricyclic frameworks via an intramolecular 1,3-dipolar nitrile oxide
 cycloaddition reaction.
;
_journal_issue 39
_journal_name_full 'Organic &amp; biomolecular chemistry'
_journal_page_first 10007
_journal_page_last 10014
_journal_paper_doi 10.1039/c5ob01060h
_journal_volume 13
_journal_year 2015
_chemical_formula_moiety 'C25 H22 N2 O5 S'
_chemical_formula_sum 'C25 H22 N2 O5 S'
_chemical_formula_weight 462.53
_space_group_crystal_system monoclinic
_space_group_IT_number 14
_space_group_name_Hall '-P 2yn'
_space_group_name_H-M_alt 'P 1 21/n 1'
_audit_creation_date 2015-04-17
_audit_creation_method
;
Olex2 1.2
(compiled 2014.11.28 svn.r3106 for OlexSys, GUI svn.r4959)
;
_audit_update_record
;
2015-04-18 deposited with the CCDC.
2015-08-11 downloaded from the CCDC.
;
_cell_angle_alpha 90
_cell_angle_beta 100.140(8)
_cell_angle_gamma 90
_cell_formula_units_Z 4
_cell_length_a 9.1205(7)
_cell_length_b 22.1481(18)
_cell_length_c 11.2162(10)
_cell_measurement_reflns_used 4005
_cell_measurement_theta_max 29.1043
_cell_measurement_theta_min 3.5657
_cell_volume 2230.3(3)
_computing_cell_refinement
;
CrysAlisPro, Agilent Technologies,
Version 1.171.36.21 (release 14-08-2012 CrysAlis171 .NET)
(compiled Sep 14 2012,17:21:16)
;
_computing_data_collection
;
CrysAlisPro, Agilent Technologies,
Version 1.171.36.21 (release 14-08-2012 CrysAlis171 .NET)
(compiled Sep 14 2012,17:21:16)
;
_computing_data_reduction
;
CrysAlisPro, Agilent Technologies,
Version 1.171.36.21 (release 14-08-2012 CrysAlis171 .NET)
(compiled Sep 14 2012,17:21:16)
;
_computing_molecular_graphics 'Olex2 (Dolomanov et al., 2009)'
_computing_publication_material 'Olex2 (Dolomanov et al., 2009)'
_computing_structure_refinement 'olex2.refine (Bourhis et al., 2015)'
_diffrn_detector_area_resol_mean 15.9821
_diffrn_measured_fraction_theta_full 0.8760
_diffrn_measured_fraction_theta_max 0.8760
_diffrn_measurement_details
;
  1 omega  -20.00    5.00   1.0000   80.0000
omega____ theta____ kappa____ phi______ frames
    -      -17.3397  -99.0000  -60.0000 25

  2 omega  -88.00  -63.00   1.0000   80.0000
omega____ theta____ kappa____ phi______ frames
    -      -17.3397 -178.0000  -90.0000 25

  3 omega  -92.00  -33.00   1.0000   80.0000
omega____ theta____ kappa____ phi______ frames
    -      -17.3397  178.0000  120.0000 59

  4 omega  -86.00   27.00   1.0000   80.0000
omega____ theta____ kappa____ phi______ frames
    -      -17.3397  -19.0000   60.0000 113

  5 omega  -74.00  -48.00   1.0000   80.0000
omega____ theta____ kappa____ phi______ frames
    -      -17.3397  178.0000  150.0000 26

  6 omega   -7.00   19.00   1.0000   80.0000
omega____ theta____ kappa____ phi______ frames
    -      -17.3397  106.0000   66.0000 26

  7 omega  -22.00    5.00   1.0000   80.0000
omega____ theta____ kappa____ phi______ frames
    -      -17.3397  -99.0000 -150.0000 27

  8 omega  -23.00   24.00   1.0000   80.0000
omega____ theta____ kappa____ phi______ frames
    -      -17.3397  -99.0000   90.0000 47

  9 omega  -84.00  -58.00   1.0000   80.0000
omega____ theta____ kappa____ phi______ frames
    -      -17.3397 -178.0000 -180.0000 26
;
_diffrn_measurement_device_type 'Xcalibur, Eos'
_diffrn_measurement_method '\w scans'
_diffrn_orient_matrix_UB_11 -0.0170499000
_diffrn_orient_matrix_UB_12 -0.0299818000
_diffrn_orient_matrix_UB_13 -0.0200820000
_diffrn_orient_matrix_UB_21 0.0025509000
_diffrn_orient_matrix_UB_22 0.0088967000
_diffrn_orient_matrix_UB_23 -0.0603565000
_diffrn_orient_matrix_UB_31 0.0770765000
_diffrn_orient_matrix_UB_32 -0.0068913000
_diffrn_orient_matrix_UB_33 0.0091824000
_diffrn_radiation_monochromator graphite
_diffrn_radiation_type 'Mo K\a'
_diffrn_radiation_wavelength 0.71073
_diffrn_reflns_av_R_equivalents 0.0746
_diffrn_reflns_av_unetI/netI 0.0985
_diffrn_reflns_limit_h_max 11
_diffrn_reflns_limit_h_min -12
_diffrn_reflns_limit_k_max 27
_diffrn_reflns_limit_k_min -30
_diffrn_reflns_limit_l_max 14
_diffrn_reflns_limit_l_min -15
_diffrn_reflns_number 15406
_diffrn_reflns_theta_full 29.1686
_diffrn_reflns_theta_max 29.17
_diffrn_reflns_theta_min 3.57
_diffrn_source 'Enhance (Mo) X-ray Source'
_exptl_absorpt_coefficient_mu 0.186
_exptl_absorpt_correction_T_max 1.00000
_exptl_absorpt_correction_T_min 0.89160
_exptl_absorpt_correction_type multi-scan
_exptl_absorpt_process_details
;
CrysAlisPro, Agilent Technologies,
Version 1.171.36.21 (release 14-08-2012 CrysAlis171 .NET)
(compiled Sep 14 2012,17:21:16)
Empirical absorption correction using spherical harmonics,
 implemented in SCALE3 ABSPACK scaling algorithm.
;
_exptl_crystal_density_diffrn 1.3774
_exptl_crystal_F_000 968.9877
_refine_diff_density_max 0.8194
_refine_diff_density_min -0.6660
_refine_diff_density_rms 0.1232
_refine_ls_d_res_high 0.7291
_refine_ls_d_res_low 5.7024
_refine_ls_goodness_of_fit_ref 1.0250
_refine_ls_hydrogen_treatment constr
_refine_ls_matrix_type full
_refine_ls_number_constraints 39
_refine_ls_number_parameters 299
_refine_ls_number_reflns 5286
_refine_ls_number_restraints 0
_refine_ls_restrained_S_all 1.0250
_refine_ls_R_factor_all 0.1176
_refine_ls_R_factor_gt 0.0641
_refine_ls_shift/su_max 0.5249
_refine_ls_shift/su_mean 0.0104
_refine_ls_structure_factor_coef Fsqd
_refine_ls_weighting_details 'w=1/[\s^2^(Fo^2^)+(0.0581P)^2^+0.0423P] where P=(Fo^2^+2Fc^2^)/3'
_refine_ls_weighting_scheme calc
_refine_ls_wR_factor_gt 0.1317
_refine_ls_wR_factor_ref 0.1605
_reflns_Friedel_coverage 0.0
_reflns_limit_h_max 8
_reflns_limit_h_min -12
_reflns_limit_k_max 30
_reflns_limit_k_min 0
_reflns_limit_l_max 15
_reflns_limit_l_min -7
_reflns_number_gt 3039
_reflns_number_total 5286
_reflns_threshold_expression I>=2u(I)
_cod_data_source_file c5ob01060h2.cif
_cod_data_source_block MB-PVK-VV-27A
_cod_database_code 7154738
_chemical_oxdiff_formula 'C25 H22 N2 O5 S1'
_chemical_oxdiff_usercomment '298K, COLORLESS, 0.35 0.2 0.2'
_reflns_odcompleteness_completeness 99.45
_reflns_odcompleteness_iscentric 1
_reflns_odcompleteness_theta 26.32
_olex2_refinement_description
;
1. Fixed Uiso
 At 1.2 times of:
  All C(H) groups, All C(H,H) groups
 At 1.5 times of:
  All C(H,H,H) groups
2.a Ternary CH refined with riding coordinates:
 C1(H1)
2.b Secondary CH2 refined with riding coordinates:
 C12(H12a,H12b)
2.c Aromatic/amide H refined with riding coordinates:
 C32(H32), C9(H9), C31(H31), C8(H8), C7(H7), C15(H15), C28(H28), C6(H6),
 C29(H29), C16(H16), C18(H18), C19(H19), C17(H17)
2.d Idealised Me refined as rotating group:
 C25(H25a,H25b,H25c), C33(H33a,H33b,H33c)
;
_olex2_date_sample_data_collection 2013-10-12
_olex2_submission_special_instructions 'No special instructions were received'

loop_
_space_group_symop_id
_space_group_symop_operation_xyz
1 x,y,z
2 -x+1/2,y+1/2,-z+1/2
3 -x,-y,-z
4 x-1/2,-y-1/2,z-1/2

loop_
_atom_site_label
_atom_site_type_symbol
_atom_site_fract_x
_atom_site_fract_y
_atom_site_fract_z
_atom_site_U_iso_or_equiv
_atom_site_adp_type
_atom_site_occupancy
_atom_site_refinement_flags_posn
S20 S 0.12004(8) 0.61573(3) 0.73198(6) 0.0374(2) Uani 1.000000 .
O22 O 0.1994(2) 0.58125(9) 0.65622(19) 0.0521(5) Uani 1.000000 .
O21 O -0.03702(19) 0.62550(9) 0.69780(18) 0.0475(5) Uani 1.000000 .
O24 O 0.0839(2) 0.69428(9) 0.48478(18) 0.0471(5) Uani 1.000000 .
O26 O -0.1332(2) 0.74053(9) 0.49144(18) 0.0510(5) Uani 1.000000 .
O2 O 0.1178(2) 0.86826(9) 0.55276(19) 0.0511(5) Uani 1.000000 .
N11 N 0.1955(2) 0.68375(9) 0.74878(19) 0.0327(5) Uani 1.000000 .
N3 N 0.2580(3) 0.83817(11) 0.5674(2) 0.0472(6) Uani 1.000000 .
C23 C -0.0018(3) 0.73436(12) 0.5276(2) 0.0361(6) Uani 1.000000 .
C10 C 0.3422(3) 0.69489(11) 0.7229(2) 0.0330(6) Uani 1.000000 .
C5 C 0.3660(3) 0.74385(12) 0.6515(2) 0.0361(6) Uani 1.000000 .
C4 C 0.2425(3) 0.78539(12) 0.6101(2) 0.0363(6) Uani 1.000000 .
C32 C 0.0622(3) 0.59755(12) 0.9594(3) 0.0432(7) Uani 1.000000 .
H32 H -0.0151(3) 0.62506(12) 0.9384(3) 0.0519(8) Uiso 1.000000 R
C27 C 0.1515(3) 0.58259(11) 0.8769(3) 0.0356(6) Uani 1.000000 .
C9 C 0.4615(3) 0.65831(13) 0.7731(3) 0.0433(7) Uani 1.000000 .
H9 H 0.4469(3) 0.62656(13) 0.8240(3) 0.0520(9) Uiso 1.000000 R
C1 C 0.0241(3) 0.83723(12) 0.6255(3) 0.0400(7) Uani 1.000000 .
H1 H -0.0788(3) 0.83697(12) 0.5817(3) 0.0480(8) Uiso 1.000000 R
C12 C 0.1006(3) 0.73728(11) 0.7510(2) 0.0322(6) Uani 1.000000 .
H12a H 0.0026(3) 0.72490(11) 0.7639(2) 0.0386(7) Uiso 1.000000 R
H12b H 0.1434(3) 0.76340(11) 0.8175(2) 0.0386(7) Uiso 1.000000 R
C14 C 0.0290(3) 0.86750(12) 0.7472(3) 0.0390(7) Uani 1.000000 .
C13 C 0.0866(3) 0.77203(11) 0.6309(2) 0.0324(6) Uani 1.000000 .
C30 C 0.2012(3) 0.53034(13) 1.1070(3) 0.0480(8) Uani 1.000000 .
C31 C 0.0870(3) 0.57189(13) 1.0728(3) 0.0509(8) Uani 1.000000 .
H31 H 0.0262(3) 0.58253(13) 1.1279(3) 0.0611(9) Uiso 1.000000 R
C8 C 0.6008(3) 0.66928(15) 0.7472(3) 0.0535(8) Uani 1.000000 .
H8 H 0.6799(3) 0.64457(15) 0.7806(3) 0.0642(10) Uiso 1.000000 R
C7 C 0.6254(3) 0.71621(16) 0.6727(3) 0.0557(9) Uani 1.000000 .
H7 H 0.7196(3) 0.72251(16) 0.6540(3) 0.0669(10) Uiso 1.000000 R
C15 C -0.0762(3) 0.85288(13) 0.8173(3) 0.0489(8) Uani 1.000000 .
H15 H -0.1507(3) 0.82525(13) 0.7881(3) 0.0587(9) Uiso 1.000000 R
C28 C 0.2648(3) 0.54016(13) 0.9074(3) 0.0496(8) Uani 1.000000 .
H28 H 0.3243(3) 0.52903(13) 0.8517(3) 0.0596(9) Uiso 1.000000 R
C25 C 0.0082(4) 0.65010(15) 0.4001(3) 0.0650(10) Uani 1.000000 .
H25a H -0.025(2) 0.6691(3) 0.3232(6) 0.0974(15) Uiso 1.000000 GR
H25b H 0.0756(8) 0.6179(5) 0.3905(16) 0.0974(15) Uiso 1.000000 GR
H25c H -0.0758(15) 0.6341(7) 0.4306(10) 0.0974(15) Uiso 1.000000 GR
C6 C 0.5091(3) 0.75368(13) 0.6261(3) 0.0495(8) Uani 1.000000 .
H6 H 0.5257(3) 0.78598(13) 0.5772(3) 0.0594(9) Uiso 1.000000 R
C29 C 0.2870(3) 0.51500(13) 1.0216(3) 0.0569(9) Uani 1.000000 .
H29 H 0.3626(3) 0.48667(13) 1.0419(3) 0.0683(11) Uiso 1.000000 R
C16 C -0.0726(4) 0.87860(15) 0.9298(3) 0.0587(9) Uani 1.000000 .
H16 H -0.1435(4) 0.86795(15) 0.9764(3) 0.0704(11) Uiso 1.000000 R
C18 C 0.1397(4) 0.93614(15) 0.9039(4) 0.0665(10) Uani 1.000000 .
H18 H 0.2117(4) 0.96482(15) 0.9328(4) 0.0798(12) Uiso 1.000000 R
C33 C 0.2283(4) 0.50258(15) 1.2315(3) 0.0769(12) Uani 1.000000 .
H33a H 0.190(2) 0.5288(5) 1.2869(6) 0.1154(18) Uiso 1.000000 GR
H33b H 0.179(2) 0.4642(5) 1.2289(6) 0.1154(18) Uiso 1.000000 GR
H33c H 0.3333(5) 0.4970(10) 1.2582(9) 0.1154(18) Uiso 1.000000 GR
C19 C 0.1380(3) 0.90981(13) 0.7908(3) 0.0533(8) Uani 1.000000 .
H19 H 0.2094(3) 0.92048(13) 0.7448(3) 0.0640(10) Uiso 1.000000 R
C17 C 0.0358(5) 0.91996(16) 0.9727(3) 0.0694(10) Uani 1.000000 .
H17 H 0.0389(5) 0.93711(16) 1.0487(3) 0.0833(12) Uiso 1.000000 R

loop_
_atom_site_aniso_label
_atom_site_aniso_U_11
_atom_site_aniso_U_22
_atom_site_aniso_U_33
_atom_site_aniso_U_12
_atom_site_aniso_U_13
_atom_site_aniso_U_23
S20 0.0377(4) 0.0384(4) 0.0362(4) -0.0042(3) 0.0066(3) -0.0008(3)
O22 0.0652(14) 0.0498(12) 0.0450(13) -0.0034(10) 0.0200(10) -0.0137(10)
O21 0.0311(10) 0.0556(12) 0.0532(13) -0.0083(8) 0.0005(9) 0.0089(10)
O24 0.0438(12) 0.0519(12) 0.0422(12) -0.0028(9) -0.0015(9) -0.0118(10)
O26 0.0306(11) 0.0724(14) 0.0465(13) -0.0037(9) -0.0032(9) -0.0009(11)
O2 0.0581(13) 0.0499(12) 0.0472(13) 0.0018(10) 0.0148(10) 0.0163(10)
N11 0.0300(12) 0.0334(11) 0.0354(13) -0.0007(8) 0.0078(9) 0.0030(10)
N3 0.0468(15) 0.0512(15) 0.0447(15) -0.0061(11) 0.0113(11) 0.0084(12)
C23 0.0344(15) 0.0442(16) 0.0294(14) -0.0049(12) 0.0051(11) 0.0048(12)
C10 0.0240(13) 0.0414(15) 0.0330(14) -0.0027(10) 0.0036(10) -0.0041(12)
C5 0.0316(15) 0.0429(16) 0.0345(16) -0.0069(11) 0.0080(11) -0.0054(13)
C4 0.0376(15) 0.0410(15) 0.0307(15) -0.0079(11) 0.0070(11) 0.0007(13)
C32 0.0458(17) 0.0385(16) 0.0471(18) 0.0095(12) 0.0130(13) 0.0009(14)
C27 0.0375(15) 0.0312(14) 0.0386(16) -0.0012(11) 0.0083(12) 0.0019(12)
C9 0.0369(16) 0.0474(17) 0.0452(18) 0.0006(12) 0.0058(12) -0.0016(14)
C1 0.0386(16) 0.0390(15) 0.0411(16) -0.0000(11) 0.0031(12) 0.0087(13)
C12 0.0302(14) 0.0349(14) 0.0318(14) 0.0026(10) 0.0061(10) 0.0009(12)
C14 0.0446(16) 0.0302(14) 0.0406(16) 0.0073(11) 0.0034(13) 0.0046(13)
C13 0.0319(14) 0.0382(14) 0.0273(14) -0.0029(11) 0.0058(10) 0.0011(12)
C30 0.058(2) 0.0350(16) 0.0457(19) -0.0132(13) -0.0046(15) 0.0066(14)
C31 0.068(2) 0.0437(17) 0.0439(19) -0.0004(15) 0.0177(15) 0.0014(15)
C8 0.0310(17) 0.065(2) 0.063(2) 0.0060(13) 0.0039(14) -0.0089(18)
C7 0.0307(17) 0.072(2) 0.066(2) -0.0051(14) 0.0139(15) -0.0133(19)
C15 0.0507(19) 0.0432(17) 0.053(2) 0.0023(13) 0.0111(15) 0.0003(16)
C28 0.0477(19) 0.0443(17) 0.059(2) 0.0093(13) 0.0162(15) 0.0057(16)
C25 0.073(2) 0.067(2) 0.049(2) -0.0077(17) -0.0071(17) -0.0217(18)
C6 0.0402(18) 0.0568(19) 0.055(2) -0.0149(13) 0.0178(14) -0.0022(16)
C29 0.053(2) 0.0426(18) 0.072(2) 0.0068(14) 0.0005(17) 0.0154(17)
C16 0.073(2) 0.052(2) 0.055(2) 0.0119(16) 0.0216(18) 0.0065(17)
C18 0.076(3) 0.052(2) 0.065(3) -0.0003(17) -0.005(2) -0.0129(19)
C33 0.108(3) 0.057(2) 0.057(2) -0.018(2) -0.010(2) 0.0185(19)
C19 0.055(2) 0.0443(17) 0.060(2) -0.0011(14) 0.0074(16) 0.0004(16)
C17 0.100(3) 0.059(2) 0.046(2) 0.020(2) 0.005(2) -0.0077(18)

loop_
_atom_type_symbol
_atom_type_scat_dispersion_real
_atom_type_scat_dispersion_imag
_atom_type_scat_Cromer_Mann_a1
_atom_type_scat_Cromer_Mann_a2
_atom_type_scat_Cromer_Mann_a3
_atom_type_scat_Cromer_Mann_a4
_atom_type_scat_Cromer_Mann_b1
_atom_type_scat_Cromer_Mann_b2
_atom_type_scat_Cromer_Mann_b3
_atom_type_scat_Cromer_Mann_b4
_atom_type_scat_Cromer_Mann_c
_atom_type_scat_source
_atom_type_scat_dispersion_source
H 0.00000 0.00000 0.49300 0.32291 0.14019 0.04081 10.51090 26.12570 3.14236 57.79970 0.0030380000826 'International Tables Volume C Table 6.1.1.4 (pp. 500-502)' 'Henke, Gullikson and Davis, At. Data and Nucl. Data Tables, 1993, 54, 2'
C 0.00347 0.00161 2.31000 1.02000 1.58860 0.86500 20.84390 10.20750 0.56870 51.65120 0.215599998832 'International Tables Volume C Table 6.1.1.4 (pp. 500-502)' 'Henke, Gullikson and Davis, At. Data and Nucl. Data Tables, 1993, 54, 2'
S 0.12424 0.12443 6.90530 5.20340 1.43790 1.58630 1.46790 22.21510 0.25360 56.17200 0.866900026798 'International Tables Volume C Table 6.1.1.4 (pp. 500-502)' 'Henke, Gullikson and Davis, At. Data and Nucl. Data Tables, 1993, 54, 2'
O 0.01158 0.00611 3.04850 2.28680 1.54630 0.86700 13.27710 5.70110 0.32390 32.90890 0.250800013542 'International Tables Volume C Table 6.1.1.4 (pp. 500-502)' 'Henke, Gullikson and Davis, At. Data and Nucl. Data Tables, 1993, 54, 2'
N 0.00653 0.00323 12.21260 3.13220 2.01250 1.16630 0.00570 9.89330 28.99750 0.58260 -11.5290002823 'International Tables Volume C Table 6.1.1.4 (pp. 500-502)' 'Henke, Gullikson and Davis, At. Data and Nucl. Data Tables, 1993, 54, 2'

loop_
_geom_angle_atom_site_label_1
_geom_angle_atom_site_label_2
_geom_angle_atom_site_label_3
_geom_angle
O21 S20 O22 120.55(13)
N11 S20 O22 108.07(11)
N11 S20 O21 105.65(11)
C27 S20 O22 107.97(13)
C27 S20 O21 107.62(12)
C27 S20 N11 106.13(12)
C25 O24 C23 116.4(2)
C1 O2 N3 108.55(19)
C10 N11 S20 121.11(16)
C12 N11 S20 120.12(16)
C12 N11 C10 115.85(19)
C4 N3 O2 108.3(2)
O26 C23 O24 124.7(2)
C13 C23 O24 111.8(2)
C13 C23 O26 123.5(3)
C5 C10 N11 119.7(2)
C9 C10 N11 120.4(2)
C9 C10 C5 119.8(2)
C4 C5 C10 119.0(2)
C6 C5 C10 119.0(2)
C6 C5 C4 122.0(3)
C5 C4 N3 124.2(2)
C13 C4 N3 113.9(2)
C13 C4 C5 121.3(2)
C31 C32 C27 120.1(3)
C32 C27 S20 120.0(2)
C28 C27 S20 120.1(2)
C28 C27 C32 119.9(3)
C8 C9 C10 119.8(3)
C14 C1 O2 111.7(2)
C13 C1 O2 102.4(2)
C13 C1 C14 115.2(2)
C13 C12 N11 110.3(2)
C15 C14 C1 119.7(2)
C19 C14 C1 121.4(3)
C19 C14 C15 118.9(3)
C4 C13 C23 111.9(2)
C1 C13 C23 109.6(2)
C1 C13 C4 99.3(2)
C12 C13 C23 109.9(2)
C12 C13 C4 107.4(2)
C12 C13 C1 118.3(2)
C29 C30 C31 117.3(3)
C33 C30 C31 121.2(3)
C33 C30 C29 121.5(3)
C30 C31 C32 121.4(3)
C7 C8 C9 121.2(3)
C6 C7 C8 119.3(3)
C16 C15 C14 121.1(3)
C29 C28 C27 118.8(3)
C7 C6 C5 120.9(3)
C28 C29 C30 122.4(3)
C17 C16 C15 119.7(3)
C17 C18 C19 120.3(3)
C18 C19 C14 119.7(3)
C18 C17 C16 120.3(3)

loop_
_geom_bond_atom_site_label_1
_geom_bond_atom_site_label_2
_geom_bond_distance
S20 O22 1.430(2)
S20 O21 1.4326(18)
S20 N11 1.653(2)
S20 C27 1.760(3)
O24 C23 1.327(3)
O24 C25 1.451(3)
O26 C23 1.204(3)
O2 N3 1.426(3)
O2 C1 1.453(3)
N11 C10 1.439(3)
N11 C12 1.471(3)
N3 C4 1.280(3)
C23 C13 1.536(3)
C10 C5 1.388(4)
C10 C9 1.393(4)
C5 C4 1.465(4)
C5 C6 1.401(3)
C4 C13 1.510(3)
C32 C27 1.376(4)
C32 C31 1.376(4)
C27 C28 1.394(4)
C9 C8 1.374(4)
C1 C14 1.515(4)
C1 C13 1.550(3)
C12 C13 1.538(3)
C14 C15 1.382(4)
C14 C19 1.391(4)
C30 C31 1.392(4)
C30 C29 1.382(4)
C30 C33 1.506(4)
C8 C7 1.377(4)
C7 C6 1.375(4)
C15 C16 1.380(4)
C28 C29 1.379(4)
C16 C17 1.372(5)
C18 C19 1.393(5)
C18 C17 1.371(5)
